data_4313368
loop_
_publ_author_name
'Geo Paul'
'Amitava Choudhury'
'R. Nagarajan'
'C. N. R. Rao'

_publ_section_title
;
 Amine-Templated Linear Vanadium Sulfates with Different Chain Structures
;
_journal_name_full 'Inorganic Chemistry'
_journal_page_first 2004
_journal_page_last 2013
_journal_paper_doi 10.1021/ic020645v
_journal_volume 42
_journal_year 2003
_chemical_formula_sum 'C4 H14 N2 O10 S2 V'
_chemical_formula_weight 365.23
_chemical_name_systematic
;
   ?
;
_space_group_IT_number 2
_symmetry_cell_setting triclinic
_symmetry_space_group_name_Hall '-P 1'
_symmetry_space_group_name_H-M 'P -1'
_atom_sites_solution_hydrogens geom
_atom_sites_solution_primary direct
_atom_sites_solution_secondary difmap
_audit_creation_method SHELXL
_cell_angle_alpha 90.46(2)
_cell_angle_beta 90.47(2)
_cell_angle_gamma 115.68(2)
_cell_formula_units_Z 2
_cell_length_a 6.2558(10)
_cell_length_b 7.0663(14)
_cell_length_c 15.592(4)
_cell_measurement_reflns_used 2235
_cell_measurement_temperature 293(2)
_cell_measurement_theta_max 23.00
_cell_measurement_theta_min 2.00
_cell_volume 621.1(2)
_computing_cell_refinement SAINT(Siemens,1996)
_computing_data_collection SMART(Siemens,1996)
_computing_data_reduction SAINT
_computing_molecular_graphics 'SHELXTL v5.0'
_computing_publication_material 'SHELXTL v5.0'
_computing_structure_refinement 'SHELXL-93 (Sheldrick, 1993)'
_computing_structure_solution 'SHELXS-86 (Sheldrick, 1990)'
_diffrn_ambient_temperature 293(2)
_diffrn_measurement_device 'Siemens CCD-diffractometer'
_diffrn_measurement_method \W
_diffrn_radiation_monochromator graphite
_diffrn_radiation_source 'fine-focus sealed tube'
_diffrn_radiation_type MoK\a
_diffrn_radiation_wavelength 0.71073
_diffrn_reflns_av_R_equivalents 0.0172
_diffrn_reflns_av_sigmaI/netI 0.0338
_diffrn_reflns_limit_h_max 6
_diffrn_reflns_limit_h_min -6
_diffrn_reflns_limit_k_max 7
_diffrn_reflns_limit_k_min -6
_diffrn_reflns_limit_l_max 17
_diffrn_reflns_limit_l_min -17
_diffrn_reflns_number 2620
_diffrn_reflns_theta_max 23.29
_diffrn_reflns_theta_min 1.31
_exptl_absorpt_coefficient_mu 1.186
_exptl_absorpt_correction_T_max 1.000000
_exptl_absorpt_correction_T_min 0.753914
_exptl_absorpt_correction_type SADABS
_exptl_crystal_colour Bluish-green
_exptl_crystal_density_diffrn 1.953
_exptl_crystal_description Rod
_exptl_crystal_F_000 374
_exptl_crystal_size_max 0.3
_exptl_crystal_size_mid 0.12
_exptl_crystal_size_min 0.12
_refine_diff_density_max 0.324
_refine_diff_density_min -0.310
_refine_diff_density_rms 0.073
_refine_ls_extinction_coef 0.0244(24)
_refine_ls_extinction_expression Fc^*^=kFc[1+0.001xFc^2^\l^3^/sin(2\q)]^-1/4^
_refine_ls_extinction_method SHELXL
_refine_ls_goodness_of_fit_all 1.062
_refine_ls_goodness_of_fit_obs 1.108
_refine_ls_matrix_type full
_refine_ls_number_parameters 229
_refine_ls_number_reflns 1755
_refine_ls_number_restraints 0
_refine_ls_restrained_S_all 1.062
_refine_ls_restrained_S_obs 1.108
_refine_ls_R_factor_all 0.0318
_refine_ls_R_factor_obs 0.0279
_refine_ls_shift/esd_max 0.001
_refine_ls_shift/esd_mean 0.000
_refine_ls_structure_factor_coef Fsqd
_refine_ls_weighting_details 'w=1/[\s^2^(Fo^2^)+(0.0399P)^2^+0.4644P] where P=(Fo^2^+2Fc^2^)/3'
_refine_ls_weighting_scheme calc
_refine_ls_wR_factor_all 0.0753
_refine_ls_wR_factor_obs 0.0735
_reflns_number_observed 1566
_reflns_number_total 1755
_reflns_observed_criterion >2sigma(I)
_cod_data_source_file ic020645v_3.cif
_cod_data_source_block test
_cod_depositor_comments
;
The following automatic conversions were performed:

'_symmetry_cell_setting' value 'Triclinic' changed to 'triclinic'
according to the built-in table from CIF Core dictionary named
'cif_core.dic' version 2.4.1 from 2010-06-29.

Automatic conversion script
Id: cif_fix_values 1646 2011-03-28 12:23:43Z adriana 

The following automatic conversions were performed:

'_refine_ls_weighting_scheme' value 'calc
w=1/[\s^2^(Fo^2^)+(0.0399P)^2^+0.4644P] where P=(Fo^2^+2Fc^2^)/3' was
changed to 'calc'. New tag '_refine_ls_weighting_details' was
created. The value of the new tag was set to
'w=1/[\s^2^(Fo^2^)+(0.0399P)^2^+0.4644P] where P=(Fo^2^+2Fc^2^)/3'.

Automatic conversion script
Id: cif_fix_values 3143 2015-03-26 13:38:13Z robertas 
;
_cod_database_code 4313368

loop_
_symmetry_equiv_pos_as_xyz
'x, y, z'
'-x, -y, -z'

loop_
_atom_site_aniso_label
_atom_site_aniso_U_11
_atom_site_aniso_U_22
_atom_site_aniso_U_33
_atom_site_aniso_U_23
_atom_site_aniso_U_13
_atom_site_aniso_U_12
V1 0.0121(3) 0.0189(3) 0.0176(3) -0.0018(2) -0.0015(2) 0.0090(2)
S1 0.0158(4) 0.0174(4) 0.0195(4) -0.0016(3) -0.0021(3) 0.0083(3)
S2 0.0146(4) 0.0220(4) 0.0168(4) -0.0008(3) -0.0011(3) 0.0121(3)
O1 0.0263(12) 0.0356(13) 0.0231(12) 0.0030(10) 0.0021(9) 0.0168(11)
O2 0.0166(11) 0.0410(13) 0.0209(11) -0.0030(9) -0.0003(9) 0.0186(10)
O3 0.0188(15) 0.0260(14) 0.067(2) -0.0193(12) -0.0100(13) 0.0123(13)
O4 0.0163(11) 0.0342(12) 0.0208(11) 0.0019(9) -0.0008(9) 0.0168(10)
O5 0.0267(12) 0.0211(11) 0.0179(11) -0.0039(9) -0.0049(9) 0.0108(9)
O6 0.0224(11) 0.0217(11) 0.0179(11) -0.0028(9) -0.0024(9) 0.0097(9)
O7 0.0371(13) 0.0299(12) 0.0286(12) 0.0006(10) -0.0016(10) 0.0245(11)
O8 0.0155(11) 0.0314(13) 0.0353(13) -0.0018(10) 0.0013(9) 0.0048(10)
O9 0.0330(14) 0.059(2) 0.051(2) -0.0374(13) -0.0180(12) 0.0293(13)
O10 0.041(2) 0.050(2) 0.054(2) 0.0301(13) 0.0107(13) 0.0249(13)
C1 0.028(2) 0.021(2) 0.023(2) 0.0008(14) -0.0003(14) 0.003(2)
N1 0.022(2) 0.030(2) 0.0190(15) -0.0024(12) -0.0048(13) 0.0092(13)
C2 0.036(2) 0.025(2) 0.019(2) 0.0043(14) 0.0000(15) 0.016(2)
C3 0.030(2) 0.028(2) 0.029(2) -0.005(2) -0.004(2) 0.011(2)
N2 0.043(2) 0.026(2) 0.0205(15) -0.0062(13) -0.0057(13) 0.0214(14)
C4 0.029(2) 0.030(2) 0.024(2) -0.0018(15) -0.0017(15) 0.016(2)

loop_
_atom_site_label
_atom_site_type_symbol
_atom_site_fract_x
_atom_site_fract_y
_atom_site_fract_z
_atom_site_U_iso_or_equiv
_atom_site_thermal_displace_type
_atom_site_occupancy
_atom_site_calc_flag
_atom_site_refinement_flags
_atom_site_disorder_group
V1 V 0.05218(8) 0.93409(7) 0.26590(3) 0.0154(2) Uani 1 d . .
S1 S 0.23656(13) 1.29811(11) 0.16901(5) 0.0172(2) Uani 1 d . .
S2 S 0.54494(12) 0.92382(11) 0.30028(4) 0.0163(2) Uani 1 d . .
O1 O 0.0472(4) 0.9073(3) 0.36658(13) 0.0271(5) Uani 1 d . .
O2 O -0.2623(4) 0.9331(3) 0.24223(13) 0.0240(5) Uani 1 d . .
O3 O -0.0943(5) 0.6421(4) 0.2176(2) 0.0367(7) Uani 1 d . .
O4 O 0.3640(3) 0.9324(3) 0.23853(12) 0.0217(5) Uani 1 d . .
O5 O 0.2148(4) 1.2552(3) 0.26339(12) 0.0218(5) Uani 1 d . .
O6 O 0.1149(4) 1.0850(3) 0.12913(12) 0.0206(5) Uani 1 d . .
O7 O 0.1149(4) 1.4242(3) 0.14439(14) 0.0283(5) Uani 1 d . .
O8 O 0.4852(4) 1.3969(3) 0.14480(14) 0.0293(5) Uani 1 d . .
O9 O 0.6303(4) 1.1023(4) 0.3575(2) 0.0450(7) Uani 1 d . .
O10 O 0.4468(5) 0.7275(4) 0.3444(2) 0.0460(7) Uani 1 d . .
C1 C -0.3084(6) 1.2083(5) -0.0008(2) 0.0266(7) Uani 1 d . .
N1 N -0.3553(6) 1.0709(4) 0.0756(2) 0.0245(6) Uani 1 d . .
C2 C -0.4668(6) 0.8454(5) 0.0506(2) 0.0259(7) Uani 1 d . .
C3 C -0.7238(6) 0.3284(5) 0.4744(2) 0.0296(8) Uani 1 d . .
N2 N -0.5100(5) 0.3973(5) 0.4197(2) 0.0276(7) Uani 1 d . .
C4 C -0.2859(6) 0.4906(5) 0.4713(2) 0.0270(8) Uani 1 d . .
H1 H -0.4467(69) 1.0906(56) 0.1035(23) 0.031(11) Uiso 1 d . .
H2 H -0.2175(74) 1.1113(57) 0.0997(23) 0.033(10) Uiso 1 d . .
H3 H -0.1899(66) 1.1870(54) -0.0332(23) 0.034(10) Uiso 1 d . .
H4 H -0.2555(59) 1.3509(58) 0.0135(21) 0.028(9) Uiso 1 d . .
H5 H -0.3500(59) 0.8157(48) 0.0141(20) 0.022(8) Uiso 1 d . .
H6 H -0.5031(59) 0.7675(52) 0.0970(22) 0.025(9) Uiso 1 d . .
H7 H -0.5152(64) 0.4897(60) 0.3850(24) 0.033(10) Uiso 1 d . .
H8 H -0.5098(66) 0.2959(63) 0.3933(23) 0.036(11) Uiso 1 d . .
H9 H -0.7297(65) 0.2191(60) 0.5079(24) 0.038(10) Uiso 1 d . .
H10 H -0.8696(77) 0.2712(62) 0.4417(25) 0.047(11) Uiso 1 d . .
H11 H -0.2762(57) 0.3784(53) 0.5050(21) 0.025(8) Uiso 1 d . .
H12 H -0.1563(66) 0.5393(53) 0.4314(22) 0.033(9) Uiso 1 d . .
H13 H -0.0314(83) 0.5850(69) 0.2061(28) 0.048(15) Uiso 1 d . .
H14 H -0.2243(98) 0.5769(75) 0.2044(30) 0.063(16) Uiso 1 d . .

loop_
_atom_type_symbol
_atom_type_description
_atom_type_scat_dispersion_real
_atom_type_scat_dispersion_imag
_atom_type_scat_source
C C 0.0033 0.0016 'International Tables Vol C Tables 4.2.6.8 and 6.1.1.4'
H H 0.0000 0.0000 'International Tables Vol C Tables 4.2.6.8 and 6.1.1.4'
N N 0.0061 0.0033 'International Tables Vol C Tables 4.2.6.8 and 6.1.1.4'
O O 0.0106 0.0060 'International Tables Vol C Tables 4.2.6.8 and 6.1.1.4'
S S 0.1246 0.1234 'International Tables Vol C Tables 4.2.6.8 and 6.1.1.4'
V V 0.3005 0.5294 'International Tables Vol C Tables 4.2.6.8 and 6.1.1.4'

loop_
_geom_angle_atom_site_label_1
_geom_angle_atom_site_label_2
_geom_angle_atom_site_label_3
_geom_angle
_geom_angle_site_symmetry_1
_geom_angle_site_symmetry_3
_geom_angle_publ_flag
O1 V1 O2 101.94(10) . . ?
O1 V1 O3 105.22(12) . . ?
O2 V1 O3 85.52(11) . . ?
O1 V1 O4 100.81(10) . . ?
O2 V1 O4 157.06(8) . . ?
O3 V1 O4 85.72(11) . . ?
O1 V1 O5 98.00(10) . . ?
O2 V1 O5 90.79(9) . . ?
O3 V1 O5 156.76(11) . . ?
O4 V1 O5 88.96(9) . . ?
O1 V1 O6 162.07(10) . . ?
O2 V1 O6 79.10(8) . . ?
O3 V1 O6 92.72(10) . . ?
O4 V1 O6 80.19(8) . . ?
O5 V1 O6 64.07(8) . . ?
O1 V1 S1 129.75(9) . . ?
O2 V1 S1 85.31(7) . . ?
O3 V1 S1 124.99(9) . . ?
O4 V1 S1 82.45(6) . . ?
O5 V1 S1 31.77(6) . . ?
O6 V1 S1 32.34(5) . . ?
O7 S1 O8 111.64(14) . . ?
O7 S1 O6 109.83(13) . . ?
O8 S1 O6 110.23(12) . . ?
O7 S1 O5 111.02(12) . . ?
O8 S1 O5 110.39(13) . . ?
O6 S1 O5 103.43(12) . . ?
O7 S1 V1 126.59(10) . . ?
O8 S1 V1 121.45(10) . . ?
O6 S1 V1 57.62(8) . . ?
O5 S1 V1 45.90(8) . . ?
O10 S2 O9 113.0(2) . . ?
O10 S2 O2 110.03(14) . 1_655 ?
O9 S2 O2 110.51(14) . 1_655 ?
O10 S2 O4 109.67(14) . . ?
O9 S2 O4 110.64(14) . . ?
O2 S2 O4 102.54(11) 1_655 . ?
S2 O2 V1 131.91(13) 1_455 . ?
V1 O3 H13 124.7(38) . . ?
V1 O3 H14 127.3(36) . . ?
H13 O3 H14 107.7(50) . . ?
S2 O4 V1 127.75(12) . . ?
S1 O5 V1 102.33(11) . . ?
S1 O6 V1 90.04(9) . . ?
N1 C1 C2 110.3(3) . 2_475 ?
N1 C1 H3 105.8(21) . . ?
C2 C1 H3 113.1(21) 2_475 . ?
N1 C1 H4 113.3(20) . . ?
C2 C1 H4 104.0(21) 2_475 . ?
H3 C1 H4 110.5(29) . . ?
C2 N1 C1 111.5(3) . . ?
C2 N1 H1 107.1(27) . . ?
C1 N1 H1 106.8(27) . . ?
C2 N1 H2 113.5(24) . . ?
C1 N1 H2 103.9(23) . . ?
H1 N1 H2 113.9(37) . . ?
N1 C2 C1 110.7(3) . 2_475 ?
N1 C2 H5 108.5(18) . . ?
C1 C2 H5 109.9(18) 2_475 . ?
N1 C2 H6 109.7(21) . . ?
C1 C2 H6 107.7(22) 2_475 . ?
H5 C2 H6 110.4(27) . . ?
N2 C3 C4 110.2(3) . 2_466 ?
N2 C3 H9 108.2(23) . . ?
C4 C3 H9 111.4(22) 2_466 . ?
N2 C3 H10 112.9(23) . . ?
C4 C3 H10 109.1(23) 2_466 . ?
H9 C3 H10 105.0(33) . . ?
C3 N2 C4 112.0(3) . . ?
C3 N2 H7 107.1(24) . . ?
C4 N2 H7 109.7(25) . . ?
C3 N2 H8 110.1(26) . . ?
C4 N2 H8 106.8(27) . . ?
H7 N2 H8 111.2(35) . . ?
N2 C4 C3 110.7(3) . 2_466 ?
N2 C4 H11 107.8(20) . . ?
C3 C4 H11 113.2(19) 2_466 . ?
N2 C4 H12 107.1(21) . . ?
C3 C4 H12 110.0(20) 2_466 . ?
H11 C4 H12 107.8(28) . . ?

loop_
_geom_bond_atom_site_label_1
_geom_bond_atom_site_label_2
_geom_bond_distance
_geom_bond_site_symmetry_2
_geom_bond_publ_flag
V1 O1 1.582(2) . ?
V1 O2 1.996(2) . ?
V1 O3 1.997(3) . ?
V1 O4 2.005(2) . ?
V1 O5 2.046(2) . ?
V1 O6 2.351(2) . ?
V1 S1 2.7837(11) . ?
S1 O7 1.452(2) . ?
S1 O8 1.457(2) . ?
S1 O6 1.489(2) . ?
S1 O5 1.500(2) . ?
S2 O10 1.434(2) . ?
S2 O9 1.436(2) . ?
S2 O2 1.492(2) 1_655 ?
S2 O4 1.502(2) . ?
O2 S2 1.492(2) 1_455 ?
O3 H13 0.70(5) . ?
O3 H14 0.77(5) . ?
C1 N1 1.491(4) . ?
C1 C2 1.496(5) 2_475 ?
C1 H3 0.96(4) . ?
C1 H4 0.94(4) . ?
N1 C2 1.483(4) . ?
N1 H1 0.78(4) . ?
N1 H2 0.86(4) . ?
C2 C1 1.496(5) 2_475 ?
C2 H5 1.02(3) . ?
C2 H6 0.88(3) . ?
C3 N2 1.488(4) . ?
C3 C4 1.507(5) 2_466 ?
C3 H9 0.92(4) . ?
C3 H10 0.96(4) . ?
N2 C4 1.491(4) . ?
N2 H7 0.86(4) . ?
N2 H8 0.82(4) . ?
C4 C3 1.507(5) 2_466 ?
C4 H11 0.98(3) . ?
C4 H12 0.97(4) . ?
